data_4121402
loop_
_publ_author_name
'Turlington, Christopher R.'
'White, Peter S.'
'Brookhart, Maurice'
'Templeton, Joseph L.'

_publ_section_title
;
 Oxygen atom transfer to a half-sandwich iridium complex: clean oxidation
 yielding a molecular product.
;
_journal_issue 10
_journal_name_full 'Journal of the American Chemical Society'
_journal_page_first 3981
_journal_page_last 3994
_journal_paper_doi 10.1021/ja413023f
_journal_volume 136
_journal_year 2014
_chemical_formula_moiety 'C21 H23 Cl Ir N O'
_chemical_formula_sum 'C21 H23 Cl Ir N O'
_chemical_formula_weight 533.05
_chemical_name_systematic
;
 ? 
;
_space_group_crystal_system monoclinic
_space_group_IT_number 14
_space_group_name_Hall '-P 2ybc'
_space_group_name_H-M_alt 'P 1 21/c 1'
_symmetry_space_group_name_Hall '-P 2ybc'
_symmetry_space_group_name_H-M 'P 1 21/c 1'
_atom_sites_solution_hydrogens geom
_atom_sites_solution_primary iterative
_atom_sites_solution_secondary difmap
_audit_creation_date 2012-12-18
_audit_creation_method
;
  Olex2 1.2-beta
  (compiled Dec  5 2012 16:17:34, GUI svn.r4385)
;
_cell_angle_alpha 90.00
_cell_angle_beta 93.7670(10)
_cell_angle_gamma 90.00
_cell_formula_units_Z 4
_cell_length_a 7.22210(10)
_cell_length_b 14.9351(2)
_cell_length_c 17.0443(2)
_cell_measurement_reflns_used 9197
_cell_measurement_temperature 100
_cell_measurement_theta_max 70.10
_cell_measurement_theta_min 2.60
_cell_volume 1834.47(4)
_computing_data_reduction 'SAINT v8.27A (Bruker, 2012)'
_computing_molecular_graphics
;
O. V. Dolomanov, L. J. Bourhis, R. J. Gildea, J. A. K. Howard and H. Puschmann,
OLEX2: a complete structure solution, refinement and analysis program.
J. Appl. Cryst. (2009). 42, 339-341.
;
_computing_publication_material
;
O. V. Dolomanov, L. J. Bourhis, R. J. Gildea, J. A. K. Howard and H. Puschmann,
OLEX2: a complete structure solution, refinement and analysis program.
J. Appl. Cryst. (2009). 42, 339-341.
;
_computing_structure_refinement
;
XL, G.M. Sheldrick, Acta Cryst.
(2008). A64, 112-122
;
_computing_structure_solution
;
olex2.solve (L.J. Bourhis, O.V. Dolomanov, R.J. Gildea, J.A.K. Howard,
H. Puschmann, in preparation, 2011)
;
_diffrn_ambient_temperature 100
_diffrn_measured_fraction_theta_full 0.999
_diffrn_measured_fraction_theta_max 0.999
_diffrn_measurement_device_type 'Bruker APEX-II CCD'
_diffrn_measurement_method '\f and \w scans'
_diffrn_radiation_monochromator graphite
_diffrn_radiation_type CuK\a
_diffrn_radiation_wavelength 1.54178
_diffrn_reflns_av_R_equivalents 0.0319
_diffrn_reflns_av_unetI/netI 0.0152
_diffrn_reflns_limit_h_max 8
_diffrn_reflns_limit_h_min -8
_diffrn_reflns_limit_k_max 18
_diffrn_reflns_limit_k_min -18
_diffrn_reflns_limit_l_max 20
_diffrn_reflns_limit_l_min -20
_diffrn_reflns_number 33119
_diffrn_reflns_theta_full 70.25
_diffrn_reflns_theta_max 70.25
_diffrn_reflns_theta_min 3.94
_diffrn_source 'fine-focus sealed tube'
_diffrn_standards_number 0
_exptl_absorpt_coefficient_mu 15.486
_exptl_absorpt_correction_T_max 0.4929
_exptl_absorpt_correction_T_min 0.1064
_exptl_absorpt_correction_type numerical
_exptl_absorpt_process_details
;
SADABS-2012/1 (Bruker,2012) was used for absorption correction.
wR2(int) was 0.0752 before and 0.0423 after correction.
The Ratio of minimum to maximum transmission is 0.2159.
The \l/2 correction factor is 0.0015.
;
_exptl_crystal_colour 'clear yellow'
_exptl_crystal_colour_lustre clear
_exptl_crystal_colour_primary yellow
_exptl_crystal_density_diffrn 1.930
_exptl_crystal_density_method 'not measured'
_exptl_crystal_description block
_exptl_crystal_F_000 1032
_exptl_crystal_size_max 0.285
_exptl_crystal_size_mid 0.099
_exptl_crystal_size_min 0.094
_refine_diff_density_max 0.593
_refine_diff_density_min -1.306
_refine_diff_density_rms 0.105
_refine_ls_extinction_method none
_refine_ls_goodness_of_fit_ref 1.181
_refine_ls_hydrogen_treatment constr
_refine_ls_matrix_type full
_refine_ls_number_parameters 231
_refine_ls_number_reflns 3490
_refine_ls_number_restraints 0
_refine_ls_restrained_S_all 1.181
_refine_ls_R_factor_all 0.0214
_refine_ls_R_factor_gt 0.0207
_refine_ls_shift/su_max 0.002
_refine_ls_shift/su_mean 0.000
_refine_ls_structure_factor_coef Fsqd
_refine_ls_weighting_details 'calc w=1/[\s^2^(Fo^2^)+(0.0183P)^2^+4.2063P] where P=(Fo^2^+2Fc^2^)/3'
_refine_ls_weighting_scheme calc
_refine_ls_wR_factor_gt 0.0469
_refine_ls_wR_factor_ref 0.0472
_reflns_number_gt 3399
_reflns_number_total 3490
_reflns_threshold_expression >2sigma(I)
_cod_data_source_file ja413023f_si_002.cif
_cod_data_source_block x1212011
_cod_database_code 4121402
_olex2_refinement_description
;
1. Fixed Uiso
 At 1.2 times of:
  H1 of C1, H2 of C2, H3 of C3, H4 of C4, H7 of C7, H8 of C8, H9 of C9, H10
  of C10
 At 1.5 times of:
  {H21A,H21B,H21C} of C21, {H20A,H20B,H20C} of C20, {H19A,H19B,H19C} of C19,
  {H18A,H18B,H18C} of C18, {H17A,H17B,H17C} of C17
2.a Aromatic/amide H refined with riding coordinates:
 C1(H1), C2(H2), C3(H3), C4(H4), C7(H7), C8(H8), C9(H9), C10(H10)
2.b Idealised Me refined as rotating group:
 C17(H17A,H17B,H17C), C18(H18A,H18B,H18C), C19(H19A,H19B,H19C), C20(H20A,H20B,
 H20C), C21(H21A,H21B,H21C)
;

loop_
_space_group_symop_id
_space_group_symop_operation_xyz
1 'x, y, z'
2 '-x, y+1/2, -z+1/2'
3 '-x, -y, -z'
4 'x, -y-1/2, z-1/2'

loop_
_atom_site_label
_atom_site_type_symbol
_atom_site_fract_x
_atom_site_fract_y
_atom_site_fract_z
_atom_site_U_iso_or_equiv
_atom_site_adp_type
_atom_site_occupancy
_atom_site_symmetry_multiplicity
_atom_site_calc_flag
_atom_site_refinement_flags
Ir1 Ir 0.251628(17) 0.619476(8) 0.301897(7) 0.01125(5) Uani 1 1 d .
Cl1 Cl 0.53915(11) 0.66227(5) 0.37120(4) 0.01806(16) Uani 1 1 d .
O1 O 0.4053(3) 0.60969(15) 0.20311(13) 0.0164(5) Uani 1 1 d .
N1 N 0.3406(4) 0.48668(18) 0.31933(16) 0.0137(5) Uani 1 1 d .
C1 C 0.3721(5) 0.4588(2) 0.39490(19) 0.0168(7) Uani 1 1 d .
H1 H 0.3606 0.5012 0.4358 0.020 Uiso 1 1 calc R
C2 C 0.4198(5) 0.3719(2) 0.4153(2) 0.0200(7) Uani 1 1 d .
H2 H 0.4382 0.3546 0.4689 0.024 Uiso 1 1 calc R
C3 C 0.4404(5) 0.3105(2) 0.3551(2) 0.0201(7) Uani 1 1 d .
H3 H 0.4737 0.2502 0.3668 0.024 Uiso 1 1 calc R
C4 C 0.4118(5) 0.3383(2) 0.2781(2) 0.0181(7) Uani 1 1 d .
H4 H 0.4280 0.2970 0.2368 0.022 Uiso 1 1 calc R
C5 C 0.3589(4) 0.4270(2) 0.25983(19) 0.0145(6) Uani 1 1 d .
C6 C 0.3240(4) 0.4553(2) 0.17741(19) 0.0141(6) Uani 1 1 d .
C7 C 0.2706(5) 0.3906(2) 0.1204(2) 0.0182(7) Uani 1 1 d .
H7 H 0.2526 0.3305 0.1364 0.022 Uiso 1 1 calc R
C8 C 0.2436(5) 0.4125(2) 0.0415(2) 0.0218(7) Uani 1 1 d .
H8 H 0.2058 0.3681 0.0039 0.026 Uiso 1 1 calc R
C9 C 0.2725(5) 0.5003(2) 0.0181(2) 0.0226(7) Uani 1 1 d .
H9 H 0.2562 0.5157 -0.0360 0.027 Uiso 1 1 calc R
C10 C 0.3246(5) 0.5653(2) 0.0726(2) 0.0201(7) Uani 1 1 d .
H10 H 0.3434 0.6249 0.0554 0.024 Uiso 1 1 calc R
C11 C 0.3505(4) 0.5450(2) 0.15372(19) 0.0149(6) Uani 1 1 d .
C12 C -0.0312(5) 0.6255(2) 0.2560(2) 0.0209(7) Uani 1 1 d .
C13 C 0.0504(4) 0.7140(2) 0.2520(2) 0.0171(7) Uani 1 1 d .
C14 C 0.1086(5) 0.7408(2) 0.3299(2) 0.0190(7) Uani 1 1 d .
C15 C 0.0609(5) 0.6697(2) 0.3827(2) 0.0207(7) Uani 1 1 d .
C16 C -0.0248(5) 0.6000(2) 0.3366(2) 0.0230(8) Uani 1 1 d .
C17 C -0.1236(6) 0.5751(4) 0.1880(3) 0.0486(14) Uani 1 1 d .
H17A H -0.0640 0.5904 0.1397 0.073 Uiso 1 1 calc R
H17B H -0.2552 0.5915 0.1821 0.073 Uiso 1 1 calc R
H17C H -0.1121 0.5107 0.1977 0.073 Uiso 1 1 calc R
C18 C 0.0747(6) 0.7643(3) 0.1774(3) 0.0386(11) Uani 1 1 d .
H18A H 0.1613 0.8140 0.1879 0.058 Uiso 1 1 calc R
H18B H -0.0455 0.7878 0.1568 0.058 Uiso 1 1 calc R
H18C H 0.1243 0.7239 0.1386 0.058 Uiso 1 1 calc R
C19 C 0.2007(6) 0.8270(3) 0.3539(3) 0.0389(11) Uani 1 1 d .
H19A H 0.2997 0.8154 0.3947 0.058 Uiso 1 1 calc R
H19B H 0.1092 0.8677 0.3744 0.058 Uiso 1 1 calc R
H19C H 0.2538 0.8544 0.3082 0.058 Uiso 1 1 calc R
C20 C 0.0867(7) 0.6763(4) 0.4709(2) 0.0489(14) Uani 1 1 d .
H20A H 0.0889 0.6160 0.4936 0.073 Uiso 1 1 calc R
H20B H -0.0162 0.7104 0.4909 0.073 Uiso 1 1 calc R
H20C H 0.2041 0.7067 0.4856 0.073 Uiso 1 1 calc R
C21 C -0.0971(6) 0.5139(3) 0.3683(4) 0.0542(16) Uani 1 1 d .
H21A H -0.0801 0.4655 0.3306 0.081 Uiso 1 1 calc R
H21B H -0.2294 0.5203 0.3767 0.081 Uiso 1 1 calc R
H21C H -0.0289 0.4996 0.4183 0.081 Uiso 1 1 calc R

loop_
_atom_site_aniso_label
_atom_site_aniso_U_11
_atom_site_aniso_U_22
_atom_site_aniso_U_33
_atom_site_aniso_U_23
_atom_site_aniso_U_13
_atom_site_aniso_U_12
Ir1 0.01348(8) 0.00811(8) 0.01230(8) 0.00035(5) 0.00179(5) 0.00095(5)
Cl1 0.0175(4) 0.0159(4) 0.0203(4) 0.0017(3) -0.0019(3) -0.0009(3)
O1 0.0196(11) 0.0137(11) 0.0168(11) -0.0019(9) 0.0084(9) -0.0037(9)
N1 0.0122(13) 0.0117(13) 0.0171(13) 0.0019(10) 0.0008(10) 0.0013(10)
C1 0.0184(16) 0.0158(16) 0.0164(15) 0.0009(13) 0.0032(13) -0.0006(13)
C2 0.0203(17) 0.0219(18) 0.0176(16) 0.0061(14) -0.0002(13) 0.0010(14)
C3 0.0174(16) 0.0145(16) 0.0284(18) 0.0043(14) 0.0011(14) 0.0028(13)
C4 0.0184(16) 0.0127(16) 0.0231(17) -0.0016(13) 0.0000(13) 0.0026(13)
C5 0.0113(14) 0.0131(15) 0.0192(15) 0.0009(13) 0.0012(12) 0.0001(12)
C6 0.0103(14) 0.0151(16) 0.0174(15) -0.0005(12) 0.0037(12) 0.0015(12)
C7 0.0187(16) 0.0125(15) 0.0235(17) -0.0011(13) 0.0014(13) 0.0014(13)
C8 0.0253(18) 0.0206(18) 0.0190(16) -0.0057(14) -0.0025(14) -0.0022(14)
C9 0.0275(19) 0.0242(18) 0.0160(16) 0.0018(14) 0.0011(14) 0.0002(15)
C10 0.0268(18) 0.0151(16) 0.0188(16) 0.0025(13) 0.0044(14) -0.0003(14)
C11 0.0107(14) 0.0158(16) 0.0187(16) -0.0009(13) 0.0040(12) 0.0024(12)
C12 0.0112(15) 0.0207(18) 0.0305(19) -0.0055(15) -0.0006(13) 0.0038(13)
C13 0.0126(15) 0.0173(16) 0.0217(16) 0.0033(13) 0.0029(12) 0.0070(13)
C14 0.0164(16) 0.0110(15) 0.0295(18) -0.0044(14) 0.0014(14) 0.0052(13)
C15 0.0189(17) 0.0269(19) 0.0171(16) 0.0014(14) 0.0082(13) 0.0106(14)
C16 0.0153(16) 0.0142(16) 0.041(2) 0.0077(15) 0.0102(15) 0.0057(13)
C17 0.023(2) 0.060(3) 0.061(3) -0.041(3) -0.013(2) 0.007(2)
C18 0.028(2) 0.052(3) 0.037(2) 0.029(2) 0.0093(18) 0.0163(19)
C19 0.024(2) 0.0187(19) 0.074(3) -0.023(2) 0.004(2) 0.0003(16)
C20 0.049(3) 0.083(4) 0.0158(19) 0.000(2) 0.0091(18) 0.030(3)
C21 0.027(2) 0.025(2) 0.114(5) 0.030(3) 0.029(3) 0.0049(18)

loop_
_atom_type_symbol
_atom_type_description
_atom_type_scat_dispersion_real
_atom_type_scat_dispersion_imag
_atom_type_scat_source
C C 0.0181 0.0091 'International Tables Vol C Tables 4.2.6.8 and 6.1.1.4'
H H 0.0000 0.0000 'International Tables Vol C Tables 4.2.6.8 and 6.1.1.4'
N N 0.0311 0.0180 'International Tables Vol C Tables 4.2.6.8 and 6.1.1.4'
O O 0.0492 0.0322 'International Tables Vol C Tables 4.2.6.8 and 6.1.1.4'
Cl Cl 0.3639 0.7018 'International Tables Vol C Tables 4.2.6.8 and 6.1.1.4'
Ir Ir -4.7710 6.5667 'International Tables Vol C Tables 4.2.6.8 and 6.1.1.4'

loop_
_geom_angle_atom_site_label_1
_geom_angle_atom_site_label_2
_geom_angle_atom_site_label_3
_geom_angle
O1 Ir1 Cl1 85.81(7)
O1 Ir1 N1 82.74(10)
O1 Ir1 C12 104.71(12)
O1 Ir1 C13 96.21(11)
O1 Ir1 C14 121.81(11)
O1 Ir1 C15 160.45(11)
O1 Ir1 C16 140.43(13)
N1 Ir1 Cl1 86.28(7)
N1 Ir1 C12 111.55(12)
N1 Ir1 C13 149.86(12)
N1 Ir1 C14 155.44(12)
N1 Ir1 C15 116.28(12)
N1 Ir1 C16 96.59(12)
C12 Ir1 Cl1 160.04(9)
C12 Ir1 C13 39.43(13)
C12 Ir1 C14 65.55(13)
C12 Ir1 C15 65.35(14)
C13 Ir1 Cl1 123.78(9)
C14 Ir1 Cl1 94.49(9)
C14 Ir1 C13 38.54(13)
C15 Ir1 Cl1 99.28(10)
C15 Ir1 C13 65.21(13)
C15 Ir1 C14 39.33(13)
C16 Ir1 Cl1 133.75(11)
C16 Ir1 C12 38.85(14)
C16 Ir1 C13 65.28(13)
C16 Ir1 C14 65.40(13)
C16 Ir1 C15 38.78(15)
C11 O1 Ir1 114.34(19)
C1 N1 Ir1 117.0(2)
C1 N1 C5 119.1(3)
C5 N1 Ir1 123.8(2)
N1 C1 H1 118.3
N1 C1 C2 123.4(3)
C2 C1 H1 118.3
C1 C2 H2 121.0
C1 C2 C3 118.0(3)
C3 C2 H2 121.0
C2 C3 H3 120.5
C4 C3 C2 119.1(3)
C4 C3 H3 120.5
C3 C4 H4 119.5
C3 C4 C5 121.1(3)
C5 C4 H4 119.5
N1 C5 C4 119.3(3)
N1 C5 C6 120.2(3)
C4 C5 C6 120.5(3)
C7 C6 C5 119.0(3)
C7 C6 C11 119.3(3)
C11 C6 C5 121.7(3)
C6 C7 H7 119.2
C8 C7 C6 121.6(3)
C8 C7 H7 119.2
C7 C8 H8 120.4
C7 C8 C9 119.1(3)
C9 C8 H8 120.4
C8 C9 H9 119.7
C10 C9 C8 120.7(3)
C10 C9 H9 119.7
C9 C10 H10 119.4
C9 C10 C11 121.3(3)
C11 C10 H10 119.4
O1 C11 C6 123.3(3)
O1 C11 C10 118.6(3)
C10 C11 C6 118.0(3)
C13 C12 Ir1 71.02(18)
C13 C12 C17 125.6(4)
C16 C12 Ir1 70.5(2)
C16 C12 C13 107.6(3)
C16 C12 C17 126.5(4)
C17 C12 Ir1 128.8(3)
C12 C13 Ir1 69.55(18)
C12 C13 C18 124.6(3)
C14 C13 Ir1 70.55(18)
C14 C13 C12 108.0(3)
C14 C13 C18 127.4(4)
C18 C13 Ir1 123.3(2)
C13 C14 Ir1 70.91(18)
C13 C14 C15 107.8(3)
C13 C14 C19 126.6(4)
C15 C14 Ir1 70.01(18)
C15 C14 C19 125.6(4)
C19 C14 Ir1 125.0(2)
C14 C15 Ir1 70.66(18)
C14 C15 C20 123.7(4)
C16 C15 Ir1 70.31(19)
C16 C15 C14 107.8(3)
C16 C15 C20 128.3(4)
C20 C15 Ir1 128.4(3)
C12 C16 Ir1 70.6(2)
C12 C16 C15 108.8(3)
C12 C16 C21 125.9(4)
C15 C16 Ir1 70.90(19)
C15 C16 C21 125.2(4)
C21 C16 Ir1 124.7(3)
C12 C17 H17A 109.5
C12 C17 H17B 109.5
C12 C17 H17C 109.5
H17A C17 H17B 109.5
H17A C17 H17C 109.5
H17B C17 H17C 109.5
C13 C18 H18A 109.5
C13 C18 H18B 109.5
C13 C18 H18C 109.5
H18A C18 H18B 109.5
H18A C18 H18C 109.5
H18B C18 H18C 109.5
C14 C19 H19A 109.5
C14 C19 H19B 109.5
C14 C19 H19C 109.5
H19A C19 H19B 109.5
H19A C19 H19C 109.5
H19B C19 H19C 109.5
C15 C20 H20A 109.5
C15 C20 H20B 109.5
C15 C20 H20C 109.5
H20A C20 H20B 109.5
H20A C20 H20C 109.5
H20B C20 H20C 109.5
C16 C21 H21A 109.5
C16 C21 H21B 109.5
C16 C21 H21C 109.5
H21A C21 H21B 109.5
H21A C21 H21C 109.5
H21B C21 H21C 109.5

loop_
_geom_bond_atom_site_label_1
_geom_bond_atom_site_label_2
_geom_bond_distance
Ir1 Cl1 2.4070(8)
Ir1 O1 2.082(2)
Ir1 N1 2.100(3)
Ir1 C12 2.140(3)
Ir1 C13 2.160(3)
Ir1 C14 2.156(3)
Ir1 C15 2.147(3)
Ir1 C16 2.139(3)
O1 C11 1.325(4)
N1 C1 1.359(4)
N1 C5 1.363(4)
C1 H1 0.9500
C1 C2 1.381(5)
C2 H2 0.9500
C2 C3 1.393(5)
C3 H3 0.9500
C3 C4 1.378(5)
C4 H4 0.9500
C4 C5 1.407(5)
C5 C6 1.473(4)
C6 C7 1.405(5)
C6 C11 1.416(5)
C7 H7 0.9500
C7 C8 1.385(5)
C8 H8 0.9500
C8 C9 1.390(5)
C9 H9 0.9500
C9 C10 1.379(5)
C10 H10 0.9500
C10 C11 1.416(5)
C12 C13 1.451(5)
C12 C16 1.423(5)
C12 C17 1.501(5)
C13 C14 1.424(5)
C13 C18 1.497(5)
C14 C15 1.448(5)
C14 C19 1.493(5)
C15 C16 1.423(5)
C15 C20 1.505(5)
C16 C21 1.502(5)
C17 H17A 0.9800
C17 H17B 0.9800
C17 H17C 0.9800
C18 H18A 0.9800
C18 H18B 0.9800
C18 H18C 0.9800
C19 H19A 0.9800
C19 H19B 0.9800
C19 H19C 0.9800
C20 H20A 0.9800
C20 H20B 0.9800
C20 H20C 0.9800
C21 H21A 0.9800
C21 H21B 0.9800
C21 H21C 0.9800

loop_
_geom_torsion_atom_site_label_1
_geom_torsion_atom_site_label_2
_geom_torsion_atom_site_label_3
_geom_torsion_atom_site_label_4
_geom_torsion
Ir1 O1 C11 C6 -50.9(4)
Ir1 O1 C11 C10 131.9(3)
Ir1 N1 C1 C2 175.9(3)
Ir1 N1 C5 C4 -177.2(2)
Ir1 N1 C5 C6 2.9(4)
Ir1 C12 C13 C14 -60.4(2)
Ir1 C12 C13 C18 117.0(3)
Ir1 C12 C16 C15 60.9(2)
Ir1 C12 C16 C21 -119.3(4)
Ir1 C13 C14 C15 -60.6(2)
Ir1 C13 C14 C19 120.0(4)
Ir1 C14 C15 C16 -60.8(2)
Ir1 C14 C15 C20 123.8(4)
Ir1 C15 C16 C12 -60.7(2)
Ir1 C15 C16 C21 119.5(4)
Cl1 Ir1 O1 C11 145.4(2)
Cl1 Ir1 N1 C1 60.4(2)
Cl1 Ir1 N1 C5 -123.0(2)
Cl1 Ir1 C12 C13 38.3(4)
Cl1 Ir1 C12 C16 -79.1(4)
Cl1 Ir1 C12 C17 159.2(3)
Cl1 Ir1 C13 C12 -165.24(16)
Cl1 Ir1 C13 C14 -46.5(2)
Cl1 Ir1 C13 C18 76.1(3)
Cl1 Ir1 C14 C13 142.79(18)
Cl1 Ir1 C14 C15 -99.17(19)
Cl1 Ir1 C14 C19 20.9(4)
Cl1 Ir1 C15 C14 85.74(19)
Cl1 Ir1 C15 C16 -156.22(18)
Cl1 Ir1 C15 C20 -32.4(4)
Cl1 Ir1 C16 C12 152.36(16)
Cl1 Ir1 C16 C15 33.4(2)
Cl1 Ir1 C16 C21 -86.8(4)
O1 Ir1 N1 C1 146.6(2)
O1 Ir1 N1 C5 -36.8(2)
O1 Ir1 C12 C13 -81.8(2)
O1 Ir1 C12 C16 160.83(19)
O1 Ir1 C12 C17 39.1(4)
O1 Ir1 C13 C12 105.7(2)
O1 Ir1 C13 C14 -135.6(2)
O1 Ir1 C13 C18 -13.0(3)
O1 Ir1 C14 C13 54.9(2)
O1 Ir1 C14 C15 172.98(18)
O1 Ir1 C14 C19 -66.9(4)
O1 Ir1 C15 C14 -18.1(5)
O1 Ir1 C15 C16 100.0(4)
O1 Ir1 C15 C20 -136.2(4)
O1 Ir1 C16 C12 -29.9(3)
O1 Ir1 C16 C15 -148.84(19)
O1 Ir1 C16 C21 91.0(4)
N1 Ir1 O1 C11 58.6(2)
N1 Ir1 C12 C13 -169.66(18)
N1 Ir1 C12 C16 72.9(2)
N1 Ir1 C12 C17 -48.8(4)
N1 Ir1 C13 C12 19.4(3)
N1 Ir1 C13 C14 138.2(2)
N1 Ir1 C13 C18 -99.2(4)
N1 Ir1 C14 C13 -126.3(3)
N1 Ir1 C14 C15 -8.3(4)
N1 Ir1 C14 C19 111.8(4)
N1 Ir1 C15 C14 176.17(18)
N1 Ir1 C15 C16 -65.8(2)
N1 Ir1 C15 C20 58.1(4)
N1 Ir1 C16 C12 -116.5(2)
N1 Ir1 C16 C15 124.6(2)
N1 Ir1 C16 C21 4.4(4)
N1 C1 C2 C3 1.4(5)
N1 C5 C6 C7 -154.8(3)
N1 C5 C6 C11 27.9(5)
C1 N1 C5 C4 -0.7(5)
C1 N1 C5 C6 179.4(3)
C1 C2 C3 C4 -0.3(5)
C2 C3 C4 C5 -1.2(5)
C3 C4 C5 N1 1.7(5)
C3 C4 C5 C6 -178.4(3)
C4 C5 C6 C7 25.3(5)
C4 C5 C6 C11 -151.9(3)
C5 N1 C1 C2 -0.9(5)
C5 C6 C7 C8 -177.2(3)
C5 C6 C11 O1 -1.0(5)
C5 C6 C11 C10 176.2(3)
C6 C7 C8 C9 0.9(5)
C7 C6 C11 O1 -178.2(3)
C7 C6 C11 C10 -1.0(5)
C7 C8 C9 C10 -1.0(6)
C8 C9 C10 C11 0.1(6)
C9 C10 C11 O1 178.2(3)
C9 C10 C11 C6 0.9(5)
C11 C6 C7 C8 0.1(5)
C12 Ir1 O1 C11 -51.8(2)
C12 Ir1 N1 C1 -110.4(2)
C12 Ir1 N1 C5 66.2(3)
C12 Ir1 C13 C14 118.8(3)
C12 Ir1 C13 C18 -118.6(4)
C12 Ir1 C14 C13 -37.7(2)
C12 Ir1 C14 C15 80.3(2)
C12 Ir1 C14 C19 -159.6(4)
C12 Ir1 C15 C14 -80.9(2)
C12 Ir1 C15 C16 37.2(2)
C12 Ir1 C15 C20 161.0(5)
C12 Ir1 C16 C15 -118.9(3)
C12 Ir1 C16 C21 120.9(5)
C12 C13 C14 Ir1 59.7(2)
C12 C13 C14 C15 -0.9(4)
C12 C13 C14 C19 179.7(3)
C13 Ir1 O1 C11 -91.1(2)
C13 Ir1 N1 C1 -123.5(3)
C13 Ir1 N1 C5 53.1(4)
C13 Ir1 C12 C16 -117.4(3)
C13 Ir1 C12 C17 120.9(5)
C13 Ir1 C14 C15 118.0(3)
C13 Ir1 C14 C19 -121.9(4)
C13 Ir1 C15 C14 -37.3(2)
C13 Ir1 C15 C16 80.8(2)
C13 Ir1 C15 C20 -155.4(5)
C13 Ir1 C16 C12 38.37(19)
C13 Ir1 C16 C15 -80.6(2)
C13 Ir1 C16 C21 159.3(5)
C13 C12 C16 Ir1 -61.7(2)
C13 C12 C16 C15 -0.8(4)
C13 C12 C16 C21 179.0(3)
C13 C14 C15 Ir1 61.2(2)
C13 C14 C15 C16 0.4(4)
C13 C14 C15 C20 -175.0(3)
C14 Ir1 O1 C11 -121.9(2)
C14 Ir1 N1 C1 -32.3(4)
C14 Ir1 N1 C5 144.3(3)
C14 Ir1 C12 C13 36.87(19)
C14 Ir1 C12 C16 -80.5(2)
C14 Ir1 C12 C17 157.7(5)
C14 Ir1 C13 C12 -118.8(3)
C14 Ir1 C13 C18 122.6(4)
C14 Ir1 C15 C16 118.0(3)
C14 Ir1 C15 C20 -118.1(5)
C14 Ir1 C16 C12 81.0(2)
C14 Ir1 C16 C15 -38.0(2)
C14 Ir1 C16 C21 -158.2(5)
C14 C15 C16 Ir1 61.0(2)
C14 C15 C16 C12 0.3(4)
C14 C15 C16 C21 -179.5(3)
C15 Ir1 O1 C11 -108.5(4)
C15 Ir1 N1 C1 -38.1(3)
C15 Ir1 N1 C5 138.4(3)
C15 Ir1 C12 C13 80.3(2)
C15 Ir1 C12 C16 -37.1(2)
C15 Ir1 C12 C17 -158.8(5)
C15 Ir1 C13 C12 -80.7(2)
C15 Ir1 C13 C14 38.0(2)
C15 Ir1 C13 C18 160.7(4)
C15 Ir1 C14 C13 -118.0(3)
C15 Ir1 C14 C19 120.1(4)
C15 Ir1 C16 C12 118.9(3)
C15 Ir1 C16 C21 -120.2(5)
C16 Ir1 O1 C11 -33.0(3)
C16 Ir1 N1 C1 -73.3(3)
C16 Ir1 N1 C5 103.3(3)
C16 Ir1 C12 C13 117.4(3)
C16 Ir1 C12 C17 -121.7(5)
C16 Ir1 C13 C12 -37.8(2)
C16 Ir1 C13 C14 80.9(2)
C16 Ir1 C13 C18 -156.5(4)
C16 Ir1 C14 C13 -80.6(2)
C16 Ir1 C14 C15 37.4(2)
C16 Ir1 C14 C19 157.6(4)
C16 Ir1 C15 C14 -118.0(3)
C16 Ir1 C15 C20 123.9(5)
C16 C12 C13 Ir1 61.4(2)
C16 C12 C13 C14 1.0(4)
C16 C12 C13 C18 178.4(3)
C17 C12 C13 Ir1 -124.7(4)
C17 C12 C13 C14 175.0(3)
C17 C12 C13 C18 -7.7(5)
C17 C12 C16 Ir1 124.4(4)
C17 C12 C16 C15 -174.7(3)
C17 C12 C16 C21 5.1(6)
C18 C13 C14 Ir1 -117.5(4)
C18 C13 C14 C15 -178.1(3)
C18 C13 C14 C19 2.4(6)
C19 C14 C15 Ir1 -119.4(3)
C19 C14 C15 C16 179.8(3)
C19 C14 C15 C20 4.5(6)
C20 C15 C16 Ir1 -123.9(4)
C20 C15 C16 C12 175.4(4)
C20 C15 C16 C21 -4.4(6)
